data_2014054
loop_
_publ_author_name
'Faulmann, Christophe'
'Pullen, Anthony E.'

_publ_section_title
;
 A substituted EDOT precursor: diethyl
 3,4-dihydroxythiophene-2,5-dicarboxylate
;
_journal_issue 5
_journal_name_full 'Acta Crystallographica Section C'
_journal_page_first o338
_journal_page_last o340
_journal_paper_doi 10.1107/S0108270104006754
_journal_volume 60
_journal_year 2004
_chemical_formula_iupac 'C10 H12 O6 S'
_chemical_formula_moiety 'C10 H12 O6 S'
_chemical_formula_sum 'C10 H12 O6 S'
_chemical_formula_weight 260.27
_chemical_name_common 2,5-Dicarbethoxy-3,4-dihydroxythiophene
_chemical_name_systematic
;
diethyl 3,4-dihydroxythiophene-2,5-dicarboxylate
;
_space_group_IT_number 14
_symmetry_cell_setting monoclinic
_symmetry_space_group_name_Hall '-P 2ybc'
_symmetry_space_group_name_H-M 'P 1 21/c 1'
_atom_sites_solution_hydrogens difmap
_atom_sites_solution_primary direct
_atom_sites_solution_secondary difmap
_cell_angle_alpha 90.00
_cell_angle_beta 99.059(13)
_cell_angle_gamma 90.00
_cell_formula_units_Z 8
_cell_length_a 8.7337(9)
_cell_length_b 19.8208(14)
_cell_length_c 13.6271(15)
_cell_measurement_reflns_used 7998
_cell_measurement_temperature 160(2)
_cell_measurement_theta_max 25.9
_cell_measurement_theta_min 2.35
_cell_volume 2329.5(4)
_computing_cell_refinement 'IPDS Software'
_computing_data_collection
;
IPDS Software (Stoe & Cie, 1996)
;
_computing_data_reduction 'IPDS Software'
_computing_molecular_graphics
;
ORTEP-3 (Farrugia, 1997) and CAMERON (Watkin et al., 1996)
;
_computing_publication_material 'WinGX (Farrugia, 1999)'
_computing_structure_refinement 'SHELXL97 (Sheldrick, 1997)'
_computing_structure_solution 'Sir97 (Altomare et al., 1999)'
_diffrn_ambient_temperature 160(2)
_diffrn_measured_fraction_theta_full 0.987
_diffrn_measured_fraction_theta_max 0.987
_diffrn_measurement_device_type 'STOE imaging-plate'
_diffrn_measurement_method '\f scan'
_diffrn_radiation_monochromator graphite
_diffrn_radiation_source 'fine-focus sealed tube'
_diffrn_radiation_type MoK\a
_diffrn_radiation_wavelength 0.71073
_diffrn_reflns_av_R_equivalents 0.0685
_diffrn_reflns_av_sigmaI/netI 0.0540
_diffrn_reflns_limit_h_max 10
_diffrn_reflns_limit_h_min -10
_diffrn_reflns_limit_k_max 24
_diffrn_reflns_limit_k_min -24
_diffrn_reflns_limit_l_max 16
_diffrn_reflns_limit_l_min -16
_diffrn_reflns_number 20063
_diffrn_reflns_theta_full 26.01
_diffrn_reflns_theta_max 26.01
_diffrn_reflns_theta_min 2.36
_diffrn_standards_decay_% negligible
_exptl_absorpt_coefficient_mu 0.292
_exptl_absorpt_correction_T_max 0.971
_exptl_absorpt_correction_T_min 0.928
_exptl_absorpt_correction_type multi-scan
_exptl_absorpt_process_details
;
 (Blessing, 1995)
;
_exptl_crystal_colour yellow
_exptl_crystal_density_diffrn 1.484
_exptl_crystal_density_method 'not measured'
_exptl_crystal_description block
_exptl_crystal_F_000 1088
_exptl_crystal_size_max 0.48
_exptl_crystal_size_mid 0.23
_exptl_crystal_size_min 0.1
_refine_diff_density_max 0.276
_refine_diff_density_min -0.213
_refine_ls_extinction_method none
_refine_ls_goodness_of_fit_ref 0.935
_refine_ls_hydrogen_treatment refall
_refine_ls_matrix_type full
_refine_ls_number_parameters 403
_refine_ls_number_reflns 4535
_refine_ls_number_restraints 0
_refine_ls_restrained_S_all 0.935
_refine_ls_R_factor_all 0.0600
_refine_ls_R_factor_gt 0.0346
_refine_ls_shift/su_max 0.001
_refine_ls_shift/su_mean 0.000
_refine_ls_structure_factor_coef Fsqd
_refine_ls_weighting_details 'calc w=1/[\s^2^(Fo^2^)+(0.0369P)^2^] where P=(Fo^2^+2Fc^2^)/3'
_refine_ls_weighting_scheme calc
_refine_ls_wR_factor_gt 0.0659
_refine_ls_wR_factor_ref 0.0720
_reflns_number_gt 3225
_reflns_number_total 4535
_reflns_threshold_expression I>2\s(I)
_cod_data_source_file sk1705.cif
_cod_data_source_block II
_cod_original_sg_symbol_H-M 'P 21/c'
_cod_database_code 2014054
_cod_database_fobs_code 2014054

loop_
_symmetry_equiv_pos_as_xyz
'x, y, z'
'-x, y+1/2, -z+1/2'
'-x, -y, -z'
'x, -y-1/2, z-1/2'

loop_
_atom_site_label
_atom_site_fract_x
_atom_site_fract_y
_atom_site_fract_z
_atom_site_U_iso_or_equiv
_atom_site_adp_type
_atom_site_calc_flag
_atom_site_refinement_flags
_atom_site_occupancy
_atom_site_disorder_assembly
_atom_site_disorder_group
_atom_site_type_symbol
S11 0.85873(6) 0.48644(2) 0.38516(3) 0.02004(11) Uani d . 1 . . S
O11 0.7740(2) 0.66417(7) 0.48496(11) 0.0322(4) Uani d . 1 . . O
O12 0.64258(17) 0.56371(7) 0.58835(10) 0.0260(3) Uani d . 1 . . O
O13 0.95794(18) 0.67624(7) 0.33965(11) 0.0328(4) Uani d . 1 . . O
O14 1.01487(16) 0.58045(6) 0.26416(9) 0.0231(3) Uani d . 1 . . O
O15 0.63195(17) 0.42017(6) 0.59256(9) 0.0270(3) Uani d . 1 . . O
O16 0.72980(17) 0.36798(6) 0.46918(10) 0.0255(3) Uani d . 1 . . O
C11 0.8650(2) 0.57350(9) 0.39067(13) 0.0203(4) Uani d . 1 . . C
C12 0.7873(2) 0.59905(9) 0.46229(14) 0.0212(4) Uani d . 1 . . C
C13 0.7206(2) 0.54751(9) 0.51480(13) 0.0195(4) Uani d . 1 . . C
C14 0.7495(2) 0.48445(9) 0.48036(13) 0.0195(4) Uani d . 1 . . C
C15 0.9491(2) 0.61536(9) 0.33009(14) 0.0211(4) Uani d . 1 . . C
C16 1.1066(2) 0.61952(10) 0.20410(15) 0.0236(4) Uani d . 1 . . C
C17 1.1600(3) 0.57140(11) 0.13206(16) 0.0271(4) Uani d . 1 . . C
C18 0.6973(2) 0.42213(9) 0.52046(13) 0.0203(4) Uani d . 1 . . C
C19 0.6771(3) 0.30384(10) 0.50360(18) 0.0334(5) Uani d . 1 . . C
C20 0.7282(4) 0.25021(11) 0.4399(2) 0.0387(6) Uani d . 1 . . C
S1 0.28102(6) 0.46940(2) 0.95314(3) 0.02113(12) Uani d . 1 . . S
O1 0.31948(19) 0.28012(6) 0.88187(11) 0.0289(3) Uani d . 1 . . O
O2 0.46599(18) 0.36389(7) 0.76029(10) 0.0263(3) Uani d . 1 . . O
O3 0.12833(19) 0.29392(7) 1.02739(11) 0.0350(4) Uani d . 1 . . O
O4 0.10577(17) 0.39817(7) 1.08905(10) 0.0304(3) Uani d . 1 . . O
O5 0.51859(16) 0.49875(6) 0.73610(10) 0.0262(3) Uani d . 1 . . O
O6 0.41913(16) 0.57246(6) 0.83475(9) 0.0233(3) Uani d . 1 . . O
C1 0.2525(2) 0.38380(9) 0.96184(13) 0.0207(4) Uani d . 1 . . C
C2 0.3199(2) 0.34747(9) 0.89392(14) 0.0208(4) Uani d . 1 . . C
C3 0.3956(2) 0.38997(9) 0.83227(13) 0.0204(4) Uani d . 1 . . C
C4 0.3833(2) 0.45679(9) 0.85669(13) 0.0192(4) Uani d . 1 . . C
C5 0.1583(2) 0.35385(9) 1.02943(14) 0.0238(4) Uani d . 1 . . C
C6 -0.0067(3) 0.37400(13) 1.15042(18) 0.0375(5) Uani d . 1 . . C
C7 0.0719(4) 0.34598(15) 1.24700(19) 0.0458(6) Uani d . 1 . . C
C8 0.4464(2) 0.51090(9) 0.80323(13) 0.0191(4) Uani d . 1 . . C
C9 0.4858(3) 0.62695(9) 0.78255(16) 0.0276(5) Uani d . 1 . . C
C10 0.4508(3) 0.69182(11) 0.83122(19) 0.0356(5) Uani d . 1 . . C
H11 0.824(3) 0.6842(14) 0.453(2) 0.051(9) Uiso d . 1 . . H
H12 0.619(3) 0.5292(13) 0.6178(19) 0.044(7) Uiso d . 1 . . H
H1 0.266(3) 0.2656(13) 0.9214(19) 0.047(8) Uiso d . 1 . . H
H2 0.496(3) 0.3940(11) 0.7330(16) 0.026(6) Uiso d . 1 . . H
H161 1.191(3) 0.6391(11) 0.2472(17) 0.034(6) Uiso d . 1 . . H
H172 1.071(3) 0.5519(10) 0.0887(16) 0.029(6) Uiso d . 1 . . H
H162 1.042(2) 0.6550(10) 0.1718(15) 0.024(5) Uiso d . 1 . . H
H102 0.493(3) 0.6915(11) 0.900(2) 0.040(7) Uiso d . 1 . . H
H173 1.217(3) 0.5349(12) 0.1656(17) 0.034(6) Uiso d . 1 . . H
H91 0.600(3) 0.6196(11) 0.7886(16) 0.035(6) Uiso d . 1 . . H
H171 1.225(3) 0.5938(12) 0.0927(18) 0.041(7) Uiso d . 1 . . H
H61 -0.074(3) 0.3404(13) 1.114(2) 0.053(8) Uiso d . 1 . . H
H62 -0.069(3) 0.4163(13) 1.1661(19) 0.058(8) Uiso d . 1 . . H
H191 0.568(3) 0.3077(12) 0.4997(19) 0.051(8) Uiso d . 1 . . H
H103 0.338(3) 0.6996(12) 0.8245(18) 0.044(7) Uiso d . 1 . . H
H203 0.696(3) 0.2069(13) 0.4614(18) 0.047(7) Uiso d . 1 . . H
H92 0.435(3) 0.6269(10) 0.7154(17) 0.029(6) Uiso d . 1 . . H
H101 0.499(3) 0.7267(12) 0.7987(18) 0.043(7) Uiso d . 1 . . H
H192 0.729(3) 0.2981(12) 0.5712(19) 0.041(7) Uiso d . 1 . . H
H201 0.682(4) 0.2569(14) 0.372(2) 0.068(9) Uiso d . 1 . . H
H202 0.840(4) 0.2488(15) 0.443(2) 0.064(9) Uiso d . 1 . . H
H71 0.144(3) 0.3805(14) 1.283(2) 0.063(8) Uiso d . 1 . . H
H72 0.136(4) 0.3059(15) 1.233(2) 0.066(9) Uiso d . 1 . . H
H73 -0.011(4) 0.3362(16) 1.293(3) 0.086(10) Uiso d . 1 . . H

loop_
_atom_site_aniso_label
_atom_site_aniso_U_11
_atom_site_aniso_U_22
_atom_site_aniso_U_33
_atom_site_aniso_U_12
_atom_site_aniso_U_13
_atom_site_aniso_U_23
S11 0.0222(3) 0.0191(2) 0.0194(2) 0.00026(18) 0.00496(19) -0.00035(17)
O11 0.0504(10) 0.0184(7) 0.0332(8) -0.0011(7) 0.0228(8) 0.0000(6)
O12 0.0356(9) 0.0234(7) 0.0222(7) -0.0018(6) 0.0140(6) 0.0002(6)
O13 0.0471(10) 0.0207(7) 0.0350(8) -0.0026(6) 0.0203(7) -0.0003(6)
O14 0.0266(8) 0.0231(6) 0.0221(7) -0.0019(5) 0.0117(6) 0.0000(5)
O15 0.0363(9) 0.0249(7) 0.0219(7) -0.0037(6) 0.0107(6) -0.0002(5)
O16 0.0342(8) 0.0181(6) 0.0259(7) -0.0012(6) 0.0101(6) -0.0009(5)
C11 0.0217(10) 0.0191(9) 0.0195(9) 0.0009(7) 0.0018(8) 0.0005(7)
C12 0.0267(11) 0.0176(8) 0.0196(9) 0.0001(8) 0.0043(8) -0.0005(7)
C13 0.0205(10) 0.0216(9) 0.0165(9) -0.0006(7) 0.0030(8) -0.0003(7)
C14 0.0189(10) 0.0217(9) 0.0176(9) 0.0001(7) 0.0018(7) 0.0006(7)
C15 0.0222(10) 0.0228(9) 0.0186(9) 0.0010(8) 0.0039(8) 0.0010(7)
C16 0.0237(11) 0.0256(10) 0.0231(10) -0.0028(9) 0.0088(9) 0.0035(8)
C17 0.0262(12) 0.0304(11) 0.0263(11) -0.0009(10) 0.0091(10) 0.0009(9)
C18 0.0204(10) 0.0200(9) 0.0193(9) -0.0003(7) -0.0010(8) -0.0008(7)
C19 0.0460(16) 0.0191(10) 0.0366(14) -0.0063(9) 0.0111(11) 0.0003(9)
C20 0.0509(17) 0.0231(11) 0.0413(15) 0.0028(10) 0.0049(12) -0.0019(9)
S1 0.0255(3) 0.0192(2) 0.0203(2) -0.00019(19) 0.00830(19) -0.00020(18)
O1 0.0372(9) 0.0174(7) 0.0349(8) 0.0001(6) 0.0142(7) -0.0005(6)
O2 0.0342(9) 0.0229(7) 0.0249(8) 0.0030(6) 0.0138(7) 0.0002(6)
O3 0.0450(10) 0.0225(7) 0.0402(9) -0.0044(6) 0.0147(7) 0.0046(6)
O4 0.0384(9) 0.0290(7) 0.0278(8) -0.0007(6) 0.0172(7) 0.0019(6)
O5 0.0298(8) 0.0276(7) 0.0235(7) 0.0031(6) 0.0117(6) 0.0026(6)
O6 0.0292(8) 0.0192(6) 0.0233(7) -0.0013(5) 0.0093(6) 0.0008(5)
C1 0.0215(10) 0.0210(9) 0.0189(9) 0.0008(7) 0.0010(8) 0.0026(7)
C2 0.0197(10) 0.0193(9) 0.0228(10) 0.0024(7) 0.0015(8) 0.0011(7)
C3 0.0196(10) 0.0229(9) 0.0184(9) 0.0027(8) 0.0020(8) -0.0014(7)
C4 0.0189(10) 0.0224(9) 0.0161(9) 0.0012(7) 0.0026(8) 0.0006(7)
C5 0.0248(11) 0.0244(10) 0.0226(10) 0.0016(8) 0.0048(8) 0.0049(8)
C6 0.0347(14) 0.0470(14) 0.0340(12) -0.0006(11) 0.0154(11) 0.0064(10)
C7 0.0524(17) 0.0560(16) 0.0305(13) -0.0036(14) 0.0114(12) 0.0035(11)
C8 0.0174(10) 0.0223(9) 0.0170(9) 0.0024(7) 0.0013(8) 0.0014(7)
C9 0.0365(13) 0.0229(10) 0.0245(11) -0.0047(9) 0.0076(10) 0.0054(8)
C10 0.0479(17) 0.0234(11) 0.0347(13) -0.0027(10) 0.0039(12) 0.0009(9)

loop_
_atom_type_symbol
_atom_type_description
_atom_type_scat_dispersion_real
_atom_type_scat_dispersion_imag
_atom_type_scat_source
C C 0.0033 0.0016 'International Tables Vol C Tables 4.2.6.8 and 6.1.1.4'
H H 0.0000 0.0000 'International Tables Vol C Tables 4.2.6.8 and 6.1.1.4'
O O 0.0106 0.0060 'International Tables Vol C Tables 4.2.6.8 and 6.1.1.4'
S S 0.1246 0.1234 'International Tables Vol C Tables 4.2.6.8 and 6.1.1.4'

loop_
_geom_angle_atom_site_label_1
_geom_angle_atom_site_label_2
_geom_angle_atom_site_label_3
_geom_angle
C14 S11 C11 90.45(9)
C12 O11 H11 107(2)
C13 O12 H12 110.9(18)
C15 O14 C16 115.88(14)
C18 O16 C19 115.43(16)
C12 C11 C15 123.13(17)
C12 C11 S11 112.57(14)
C15 C11 S11 124.24(14)
O11 C12 C11 126.31(18)
O11 C12 C13 121.31(17)
C11 C12 C13 112.37(16)
O12 C13 C14 128.17(17)
O12 C13 C12 120.11(16)
C14 C13 C12 111.73(17)
C13 C14 C18 124.08(17)
C13 C14 S11 112.88(14)
C18 C14 S11 123.03(13)
O13 C15 O14 124.11(17)
O13 C15 C11 122.47(18)
O14 C15 C11 113.42(15)
O14 C16 C17 106.62(15)
O14 C16 H161 108.2(13)
C17 C16 H161 112.0(14)
O14 C16 H162 108.2(13)
C17 C16 H162 112.7(12)
H161 C16 H162 108.9(17)
C16 C17 H172 110.4(13)
C16 C17 H173 111.2(13)
H172 C17 H173 107.1(18)
C16 C17 H171 110.4(14)
H172 C17 H171 109.4(19)
H173 C17 H171 108(2)
O15 C18 O16 124.37(17)
O15 C18 C14 123.22(16)
O16 C18 C14 112.41(16)
O16 C19 C20 107.32(19)
O16 C19 H191 106.1(15)
C20 C19 H191 114.7(16)
O16 C19 H192 106.7(14)
C20 C19 H192 109.6(14)
H191 C19 H192 112(2)
C19 C20 H203 109.3(15)
C19 C20 H201 110.3(18)
H203 C20 H201 109(2)
C19 C20 H202 113.1(18)
H203 C20 H202 108(2)
H201 C20 H202 108(2)
C4 S1 C1 90.43(9)
C2 O1 H1 105.0(18)
C3 O2 H2 106.5(17)
C5 O4 C6 117.38(16)
C8 O6 C9 114.56(15)
C2 C1 C5 123.84(17)
C2 C1 S1 112.80(14)
C5 C1 S1 123.23(14)
O1 C2 C1 127.47(18)
O1 C2 C3 120.51(17)
C1 C2 C3 112.02(16)
O2 C3 C4 127.69(17)
O2 C3 C2 120.84(17)
C4 C3 C2 111.46(16)
C3 C4 C8 122.67(17)
C3 C4 S1 113.28(14)
C8 C4 S1 124.02(14)
O3 C5 O4 124.56(18)
O3 C5 C1 121.68(18)
O4 C5 C1 113.71(16)
O4 C6 C7 111.6(2)
O4 C6 H61 109.5(16)
C7 C6 H61 110.9(16)
O4 C6 H62 105.7(15)
C7 C6 H62 107.5(15)
H61 C6 H62 112(2)
C6 C7 H71 110.1(16)
C6 C7 H72 108.2(17)
H71 C7 H72 108(2)
C6 C7 H73 109.3(19)
H71 C7 H73 106(2)
H72 C7 H73 115(2)
O5 C8 O6 124.53(16)
O5 C8 C4 120.95(16)
O6 C8 C4 114.52(16)
O6 C9 C10 107.05(18)
O6 C9 H91 108.8(13)
C10 C9 H91 111.0(13)
O6 C9 H92 107.9(13)
C10 C9 H92 109.3(13)
H91 C9 H92 112.6(19)
C9 C10 H102 110.9(14)
C9 C10 H103 111.3(14)
H102 C10 H103 108(2)
C9 C10 H101 106.3(15)
H102 C10 H101 109(2)
H103 C10 H101 111(2)

loop_
_geom_bond_atom_site_label_1
_geom_bond_atom_site_label_2
_geom_bond_site_symmetry_2
_geom_bond_distance
_geom_bond_publ_flag
S11 C14 . 1.7275(19) y
S11 C11 . 1.7277(18) y
O11 C12 . 1.337(2) y
O11 H11 . 0.77(3) ?
O12 C13 . 1.337(2) y
O12 H12 . 0.83(3) ?
O13 C15 . 1.215(2) y
O14 C15 . 1.333(2) y
O14 C16 . 1.455(2) y
O15 C18 . 1.212(2) y
O16 C18 . 1.335(2) y
O16 C19 . 1.455(2) y
C11 C12 . 1.371(3) ?
C11 C15 . 1.449(3) ?
C12 C13 . 1.423(3) ?
C13 C14 . 1.372(3) ?
C14 C18 . 1.453(3) ?
C16 C17 . 1.495(3) ?
C16 H161 . 0.95(2) ?
C16 H162 . 0.96(2) ?
C17 H172 . 0.98(2) ?
C17 H173 . 0.95(2) ?
C17 H171 . 0.95(3) ?
C19 C20 . 1.485(3) ?
C19 H191 . 0.95(3) ?
C19 H192 . 0.97(3) ?
C20 H203 . 0.96(3) ?
C20 H201 . 0.96(3) ?
C20 H202 . 0.97(3) ?
S1 C4 . 1.7196(19) y
S1 C1 . 1.7217(18) y
O1 C2 . 1.345(2) y
O1 H1 . 0.82(3) ?
O2 C3 . 1.340(2) y
O2 H2 . 0.77(2) ?
O3 C5 . 1.216(2) y
O4 C5 . 1.326(2) y
O4 C6 . 1.467(3) y
O5 C8 . 1.214(2) y
O6 C8 . 1.327(2) y
O6 C9 . 1.464(2) y
C1 C2 . 1.376(3) ?
C1 C5 . 1.455(3) ?
C2 C3 . 1.424(3) ?
C3 C4 . 1.374(3) ?
C4 C8 . 1.453(3) ?
C6 C7 . 1.492(3) ?
C6 H61 . 0.97(3) ?
C6 H62 . 1.04(3) ?
C7 H71 . 1.01(3) ?
C7 H72 . 1.01(3) ?
C7 H73 . 1.05(4) ?
C9 C10 . 1.500(3) ?
C9 H91 . 1.00(2) ?
C9 H92 . 0.95(2) ?
C10 H102 . 0.95(3) ?
C10 H103 . 0.98(3) ?
C10 H101 . 0.96(3) ?

loop_
_geom_hbond_atom_site_label_D
_geom_hbond_atom_site_label_H
_geom_hbond_atom_site_label_A
_geom_hbond_site_symmetry_A
_geom_hbond_distance_DH
_geom_hbond_distance_HA
_geom_hbond_distance_DA
_geom_hbond_angle_DHA
_geom_hbond_publ_flag
O1 H1 O3 . 0.82(3) 2.10(3) 2.799(2) 144(2) yes
O1 H1 O11 2_646 0.82(3) 2.44(3) 3.116(2) 141(2) yes
O2 H2 O5 . 0.77(2) 2.09(2) 2.7409(19) 143(2) yes
O2 H2 O15 . 0.77(2) 2.46(2) 3.101(2) 141(2) yes
O11 H11 O13 . 0.77(3) 2.09(3) 2.750(2) 144(3) yes
O11 H11 O3 2_656 0.77(3) 2.22(3) 2.723(2) 123(2) yes
O12 H12 O5 . 0.84(3) 2.04(3) 2.752(2) 142(2) yes
O12 H12 O15 . 0.84(3) 2.19(3) 2.8475(19) 135(2) yes
C7 H71 O12 3_667 1.00(3) 2.60(3) 3.563(3) 162(2) yes
C17 H173 O5 3_766 0.95(2) 2.57(3) 3.384(3) 144(2) yes

loop_
_cod_related_entry_id
_cod_related_entry_database
_cod_related_entry_code
1 ChemSpider 10221533
